data_7701863
loop_
_publ_author_name
'Almenara, Naroa'
'Miranda, Jos\'e Ignacio'
'Rodr\'iguez Di\'eguez, Antonio'
'Garralda, Maria Angeles'
'Huertos, Miguel A. A.'

_publ_section_title
;
 Phosphine-Stabilized Silylene Rhodium Complex
;
_journal_name_full 'Dalton Transactions'
_journal_paper_doi 10.1039/C9DT04071D
_journal_year 2019
_chemical_formula_sum 'C32 H31 Cl P Rh S2 Si'
_chemical_formula_weight 677.11
_space_group_crystal_system monoclinic
_space_group_IT_number 14
_space_group_name_Hall '-P 2ybc'
_space_group_name_H-M_alt 'P 1 21/c 1'
_atom_sites_solution_hydrogens mixed
_audit_creation_method SHELXL-2014
_audit_update_record
;
2019-02-24 deposited with the CCDC.	2019-11-08 downloaded from the CCDC.
;
_cell_angle_alpha 90
_cell_angle_beta 123.025(3)
_cell_angle_gamma 90
_cell_formula_units_Z 4
_cell_length_a 16.1830(7)
_cell_length_b 10.8556(5)
_cell_length_c 21.0205(8)
_cell_measurement_reflns_used 82263
_cell_measurement_temperature 100(2)
_cell_measurement_theta_max 28.82
_cell_measurement_theta_min 2.40
_cell_volume 3096.2(3)
_computing_cell_refinement 'Bruker Apex II'
_computing_data_collection 'Bruker ApexII'
_computing_data_reduction 'Bruker Apex II'
_computing_publication_material 'SHELXL-2014 (Sheldrick, 2014)'
_computing_structure_refinement 'SHELXL-2014 (Sheldrick, 2014)'
_computing_structure_solution 'SHELXL-2014 (Sheldrick, 2014)'
_diffrn_ambient_temperature 100(2)
_diffrn_measured_fraction_theta_full 1.000
_diffrn_measured_fraction_theta_max 0.996
_diffrn_measurement_device_type 'Bruker D8 Venture'
_diffrn_measurement_method 'Phi and Omega Scans'
_diffrn_radiation_type MoK\a
_diffrn_radiation_wavelength 0.71073
_diffrn_reflns_av_R_equivalents 0.0895
_diffrn_reflns_av_unetI/netI 0.0386
_diffrn_reflns_Laue_measured_fraction_full 1.000
_diffrn_reflns_Laue_measured_fraction_max 0.996
_diffrn_reflns_limit_h_max 21
_diffrn_reflns_limit_h_min -21
_diffrn_reflns_limit_k_max 14
_diffrn_reflns_limit_k_min -14
_diffrn_reflns_limit_l_max 28
_diffrn_reflns_limit_l_min -28
_diffrn_reflns_number 130618
_diffrn_reflns_point_group_measured_fraction_full 1.000
_diffrn_reflns_point_group_measured_fraction_max 0.996
_diffrn_reflns_theta_full 25.242
_diffrn_reflns_theta_max 28.835
_diffrn_reflns_theta_min 2.203
_diffrn_source 'fine-focus sealed tube'
_exptl_absorpt_coefficient_mu 0.884
_exptl_absorpt_correction_T_max 0.746
_exptl_absorpt_correction_T_min 0.574
_exptl_absorpt_correction_type empirical
_exptl_absorpt_process_details 'Bruker SADABS (Bruker, 1999)'
_exptl_crystal_colour Colourless
_exptl_crystal_density_diffrn 1.453
_exptl_crystal_description Prismatic
_exptl_crystal_F_000 1384
_exptl_crystal_size_max 0.19
_exptl_crystal_size_mid 0.18
_exptl_crystal_size_min 0.14
_refine_diff_density_max 2.645
_refine_diff_density_min -2.168
_refine_diff_density_rms 0.265
_refine_ls_extinction_method none
_refine_ls_goodness_of_fit_ref 1.173
_refine_ls_hydrogen_treatment mixed
_refine_ls_matrix_type full
_refine_ls_number_parameters 349
_refine_ls_number_reflns 8069
_refine_ls_number_restraints 0
_refine_ls_restrained_S_all 1.173
_refine_ls_R_factor_all 0.0549
_refine_ls_R_factor_gt 0.0464
_refine_ls_shift/su_max 0.001
_refine_ls_shift/su_mean 0.000
_refine_ls_structure_factor_coef Fsqd
_refine_ls_weighting_details 'w=1/[\s^2^(Fo^2^)+(0.0768P)^2^+4.2278P] where P=(Fo^2^+2Fc^2^)/3'
_refine_ls_weighting_scheme calc
_refine_ls_wR_factor_gt 0.1210
_refine_ls_wR_factor_ref 0.1318
_reflns_Friedel_coverage 0.000
_reflns_number_gt 7262
_reflns_number_total 8069
_reflns_threshold_expression 'I > 2\s(I)'
_cod_data_source_file c9dt04071d2.cif
_cod_data_source_block Compound1
_cod_depositor_comments
;
The following automatic conversions were performed:

data item '_exptl_absorpt_correction_type' value 'Empirical' was
changed to 'empirical' in accordance with the
/home/data/users/saulius/crontab/automatic-downloads/rss-feeds/RSC/lib/dictionaries/cif_core.dic
dictionary named 'cif_core.dic' version 2.4.2 last updated on
2011-04-26.

Automatic conversion script
Id: cif_fix_values 6909 2019-04-08 15:41:33Z antanas 
;
_cod_original_cell_volume 3096.2(2)
_cod_original_sg_symbol_H-M 'P 21/c'
_cod_database_code 7701863
_shelx_space_group_comment
;
The symmetry employed for this shelxl refinement is uniquely defined
by the following loop, which should always be used as a source of
symmetry information in preference to the above space-group names.
They are only intended as comments.
;
_shelxl_version_number 2014-3

loop_
_space_group_symop_operation_xyz
'x, y, z'
'-x, y+1/2, -z+1/2'
'-x, -y, -z'
'x, -y-1/2, z-1/2'

loop_
_atom_site_label
_atom_site_type_symbol
_atom_site_fract_x
_atom_site_fract_y
_atom_site_fract_z
_atom_site_U_iso_or_equiv
_atom_site_adp_type
_atom_site_occupancy
_atom_site_site_symmetry_order
_atom_site_calc_flag
_atom_site_refinement_flags_posn
_atom_site_refinement_flags_adp
Rh1 Rh 0.35312(2) 0.30653(2) 0.32469(2) 0.01058(8) Uani 1 1 d . .
H01 H 0.3798 0.3911 0.2802 0.013 Uiso 1 1 d R U
Cl1 Cl 0.28613(5) 0.45948(6) 0.37605(4) 0.01656(14) Uani 1 1 d . .
S1 S 0.31644(5) 0.13691(6) 0.38169(4) 0.01663(14) Uani 1 1 d . .
S2 S 0.50403(5) 0.35877(6) 0.43587(4) 0.01358(14) Uani 1 1 d . .
P1 P 0.20799(5) 0.28998(6) 0.21064(4) 0.01274(14) Uani 1 1 d . .
Si1 Si 0.44020(6) 0.16790(7) 0.30284(4) 0.01389(15) Uani 1 1 d . .
C1 C 0.4050(3) 0.1308(3) 0.48329(17) 0.0286(7) Uani 1 1 d . .
H1A H 0.3930 0.0589 0.5037 0.043 Uiso 1 1 d R U
H1B H 0.3984 0.2032 0.5064 0.043 Uiso 1 1 d R U
H1C H 0.4705 0.1272 0.4936 0.043 Uiso 1 1 d R U
C2 C 0.5333(2) 0.5121(3) 0.42000(17) 0.0205(6) Uani 1 1 d . .
H2A H 0.5934 0.5396 0.4647 0.031 Uiso 1 1 d R U
H2B H 0.4808 0.5674 0.4089 0.031 Uiso 1 1 d R U
H2C H 0.5413 0.5105 0.3780 0.031 Uiso 1 1 d R U
C5 C 0.59983(19) 0.2712(3) 0.43977(15) 0.0148(5) Uani 1 1 d . .
C6 C 0.6964(2) 0.2859(3) 0.50195(16) 0.0177(5) Uani 1 1 d . .
H6 H 0.7107 0.3427 0.5398 0.021 Uiso 1 1 calc R U
C7 C 0.7710(2) 0.2148(3) 0.50669(19) 0.0232(6) Uani 1 1 d . .
H7 H 0.8357 0.2239 0.5477 0.028 Uiso 1 1 calc R U
C8 C 0.7485(2) 0.1300(3) 0.4500(2) 0.0266(7) Uani 1 1 d . .
H8 H 0.7983 0.0824 0.4531 0.032 Uiso 1 1 calc R U
C9 C 0.6517(2) 0.1156(3) 0.38839(19) 0.0242(6) Uani 1 1 d . .
H9 H 0.6378 0.0584 0.3509 0.029 Uiso 1 1 calc R U
C10 C 0.5750(2) 0.1863(2) 0.38219(17) 0.0164(5) Uani 1 1 d . .
C11 C 0.4032(2) 0.0106(3) 0.31768(16) 0.0175(5) Uani 1 1 d . .
C12 C 0.4268(2) -0.0999(3) 0.29570(18) 0.0240(6) Uani 1 1 d . .
H12 H 0.4616 -0.0967 0.2722 0.029 Uiso 1 1 calc R U
C13 C 0.3991(3) -0.2126(3) 0.3084(2) 0.0307(7) Uani 1 1 d . .
H13 H 0.4161 -0.2845 0.2941 0.037 Uiso 1 1 calc R U
C14 C 0.3460(3) -0.2198(3) 0.3425(2) 0.0308(7) Uani 1 1 d . .
H14 H 0.3272 -0.2961 0.3507 0.037 Uiso 1 1 calc R U
C15 C 0.3208(3) -0.1124(3) 0.36428(19) 0.0256(6) Uani 1 1 d . .
H15 H 0.2844 -0.1165 0.3865 0.031 Uiso 1 1 calc R U
C16 C 0.3503(2) 0.0009(3) 0.35264(16) 0.0176(5) Uani 1 1 d . .
C17 C 0.1512(2) 0.4398(3) 0.16883(15) 0.0175(5) Uani 1 1 d . .
C18 C 0.2041(2) 0.5490(3) 0.19350(17) 0.0220(6) Uani 1 1 d . .
H18 H 0.2705 0.5477 0.2323 0.026 Uiso 1 1 calc R U
C19 C 0.1582(3) 0.6608(3) 0.1603(2) 0.0290(7) Uani 1 1 d . .
H19 H 0.1942 0.7336 0.1771 0.035 Uiso 1 1 calc R U
C20 C 0.0605(3) 0.6642(3) 0.1031(2) 0.0331(8) Uani 1 1 d . .
H20 H 0.0303 0.7389 0.0809 0.040 Uiso 1 1 calc R U
C21 C 0.0077(3) 0.5572(4) 0.0790(3) 0.0514(12) Uani 1 1 d . .
H21 H -0.0587 0.5594 0.0402 0.062 Uiso 1 1 calc R U
C22 C 0.0519(3) 0.4452(4) 0.1115(2) 0.0407(10) Uani 1 1 d . .
H22 H 0.0147 0.3733 0.0948 0.049 Uiso 1 1 calc R U
C23 C 0.1071(2) 0.2155(3) 0.21145(17) 0.0195(6) Uani 1 1 d . .
C24 C 0.0858(3) 0.2638(4) 0.2627(2) 0.0373(9) Uani 1 1 d . .
H24 H 0.1251 0.3260 0.2959 0.045 Uiso 1 1 calc R U
C25 C 0.0069(3) 0.2196(5) 0.2643(3) 0.0511(12) Uani 1 1 d . .
H25 H -0.0073 0.2539 0.2978 0.061 Uiso 1 1 calc R U
C26 C -0.0509(3) 0.1258(4) 0.2170(2) 0.0419(10) Uani 1 1 d . .
H26 H -0.1032 0.0957 0.2191 0.050 Uiso 1 1 calc R U
C27 C -0.0312(3) 0.0771(4) 0.1669(2) 0.0388(9) Uani 1 1 d . .
H27 H -0.0700 0.0133 0.1351 0.047 Uiso 1 1 calc R U
C28 C 0.0472(3) 0.1223(3) 0.1628(2) 0.0298(7) Uani 1 1 d . .
H28 H 0.0590 0.0898 0.1275 0.036 Uiso 1 1 calc R U
C29 C 0.2112(2) 0.2124(3) 0.13521(16) 0.0185(6) Uani 1 1 d . .
C30 C 0.2089(2) 0.2785(4) 0.07771(18) 0.0275(7) Uani 1 1 d . .
H30 H 0.2040 0.3639 0.0768 0.033 Uiso 1 1 calc R U
C31 C 0.2140(3) 0.2183(5) 0.0213(2) 0.0389(9) Uani 1 1 d . .
H31 H 0.2123 0.2634 -0.0170 0.047 Uiso 1 1 calc R U
C32 C 0.2218(3) 0.0914(5) 0.0226(2) 0.0410(10) Uani 1 1 d . .
H32 H 0.2231 0.0511 -0.0158 0.049 Uiso 1 1 calc R U
C33 C 0.2275(3) 0.0242(4) 0.0806(2) 0.0358(9) Uani 1 1 d . .
H33 H 0.2346 -0.0610 0.0821 0.043 Uiso 1 1 calc R U
C34 C 0.2226(2) 0.0844(3) 0.13712(18) 0.0269(7) Uani 1 1 d . .
H34 H 0.2269 0.0391 0.1764 0.032 Uiso 1 1 calc R U
H1 H 0.435(2) 0.159(3) 0.2301(18) 0.008(7) Uiso 1 1 d . .

loop_
_atom_site_aniso_label
_atom_site_aniso_U_11
_atom_site_aniso_U_22
_atom_site_aniso_U_33
_atom_site_aniso_U_23
_atom_site_aniso_U_13
_atom_site_aniso_U_12
Rh1 0.00983(12) 0.00999(12) 0.01154(12) 0.00001(6) 0.00558(9) 0.00042(6)
Cl1 0.0154(3) 0.0160(3) 0.0182(3) -0.0023(2) 0.0090(2) 0.0027(2)
S1 0.0186(3) 0.0149(3) 0.0187(3) 0.0033(2) 0.0116(3) 0.0013(2)
S2 0.0107(3) 0.0142(3) 0.0143(3) -0.0016(2) 0.0058(2) 0.0014(2)
P1 0.0115(3) 0.0134(3) 0.0117(3) -0.0007(2) 0.0053(3) -0.0002(2)
Si1 0.0137(3) 0.0125(3) 0.0168(3) -0.0011(3) 0.0091(3) 0.0005(3)
C1 0.0373(18) 0.0285(17) 0.0172(13) 0.0042(12) 0.0131(13) 0.0037(14)
C2 0.0187(13) 0.0111(12) 0.0261(14) -0.0016(10) 0.0085(11) -0.0001(10)
C5 0.0139(12) 0.0130(12) 0.0184(12) 0.0021(10) 0.0094(10) 0.0015(9)
C6 0.0129(12) 0.0185(13) 0.0187(13) 0.0012(10) 0.0066(11) 0.0024(10)
C7 0.0131(13) 0.0240(15) 0.0276(15) 0.0019(12) 0.0079(12) 0.0037(11)
C8 0.0155(14) 0.0281(16) 0.0348(17) 0.0008(13) 0.0129(13) 0.0087(12)
C9 0.0210(14) 0.0242(15) 0.0293(15) -0.0049(12) 0.0150(13) 0.0033(12)
C10 0.0143(12) 0.0145(12) 0.0216(13) 0.0026(10) 0.0104(11) 0.0010(9)
C11 0.0173(13) 0.0145(12) 0.0173(12) -0.0009(10) 0.0071(10) 0.0006(10)
C12 0.0254(15) 0.0184(14) 0.0263(15) -0.0035(11) 0.0129(12) 0.0016(12)
C13 0.040(2) 0.0158(14) 0.0328(17) -0.0042(12) 0.0174(16) 0.0028(13)
C14 0.0383(19) 0.0144(14) 0.0350(17) 0.0010(13) 0.0169(16) -0.0045(13)
C15 0.0310(17) 0.0194(14) 0.0274(15) 0.0042(12) 0.0165(13) -0.0029(12)
C16 0.0194(13) 0.0123(12) 0.0176(12) -0.0005(10) 0.0079(11) 0.0009(10)
C17 0.0161(13) 0.0185(13) 0.0148(12) 0.0018(10) 0.0065(11) 0.0046(10)
C18 0.0194(13) 0.0229(15) 0.0237(14) 0.0049(11) 0.0117(12) 0.0015(11)
C19 0.0341(18) 0.0205(15) 0.0337(17) 0.0086(13) 0.0193(15) 0.0031(13)
C20 0.0368(19) 0.0266(16) 0.0291(16) 0.0117(14) 0.0136(15) 0.0181(15)
C21 0.032(2) 0.036(2) 0.046(2) 0.0061(18) -0.0050(18) 0.0131(17)
C22 0.0204(16) 0.0258(17) 0.042(2) -0.0019(15) -0.0050(15) 0.0024(13)
C23 0.0154(13) 0.0221(14) 0.0187(13) -0.0011(11) 0.0079(11) -0.0033(11)
C24 0.0292(18) 0.051(2) 0.042(2) -0.0200(18) 0.0262(16) -0.0220(17)
C25 0.042(2) 0.076(3) 0.056(3) -0.023(2) 0.039(2) -0.028(2)
C26 0.0252(17) 0.059(3) 0.042(2) -0.0015(19) 0.0189(16) -0.0197(17)
C27 0.0282(18) 0.039(2) 0.040(2) -0.0072(16) 0.0130(16) -0.0212(16)
C28 0.0230(15) 0.0320(17) 0.0304(17) -0.0092(14) 0.0119(13) -0.0109(13)
C29 0.0135(12) 0.0253(15) 0.0126(12) -0.0051(10) 0.0044(10) 0.0000(10)
C30 0.0237(15) 0.0381(18) 0.0224(15) 0.0016(13) 0.0137(13) 0.0047(14)
C31 0.0285(18) 0.069(3) 0.0223(16) 0.0047(17) 0.0159(14) 0.0113(18)
C32 0.0235(16) 0.071(3) 0.0247(16) -0.0198(18) 0.0106(14) 0.0056(17)
C33 0.0266(17) 0.038(2) 0.0332(18) -0.0205(15) 0.0101(14) 0.0034(14)
C34 0.0244(15) 0.0294(17) 0.0224(14) -0.0062(12) 0.0099(12) 0.0011(13)

loop_
_atom_type_symbol
_atom_type_description
_atom_type_scat_dispersion_real
_atom_type_scat_dispersion_imag
_atom_type_scat_source
C C 0.0033 0.0016 'International Tables Vol C Tables 4.2.6.8 and 6.1.1.4'
H H 0.0000 0.0000 'International Tables Vol C Tables 4.2.6.8 and 6.1.1.4'
Cl Cl 0.1484 0.1585 'International Tables Vol C Tables 4.2.6.8 and 6.1.1.4'
P P 0.1023 0.0942 'International Tables Vol C Tables 4.2.6.8 and 6.1.1.4'
Rh Rh -1.1178 0.9187 'International Tables Vol C Tables 4.2.6.8 and 6.1.1.4'
S S 0.1246 0.1234 'International Tables Vol C Tables 4.2.6.8 and 6.1.1.4'
Si Si 0.0817 0.0704 'International Tables Vol C Tables 4.2.6.8 and 6.1.1.4'

loop_
_geom_angle_atom_site_label_1
_geom_angle_atom_site_label_2
_geom_angle_atom_site_label_3
_geom_angle
P1 Rh1 Si1 97.62(3)
P1 Rh1 S2 170.00(3)
Si1 Rh1 S2 86.45(3)
P1 Rh1 S1 94.03(3)
Si1 Rh1 S1 86.74(3)
S2 Rh1 S1 95.33(2)
P1 Rh1 Cl1 93.75(2)
Si1 Rh1 Cl1 168.47(3)
S2 Rh1 Cl1 82.63(2)
S1 Rh1 Cl1 90.58(2)
P1 Rh1 H01 82.9
Si1 Rh1 H01 82.0
S2 Rh1 H01 88.7
S1 Rh1 H01 167.8
Cl1 Rh1 H01 101.3
C16 S1 C1 100.33(15)
C16 S1 Rh1 104.65(10)
C1 S1 Rh1 111.01(12)
C5 S2 C2 100.95(14)
C5 S2 Rh1 108.88(9)
C2 S2 Rh1 105.85(10)
C29 P1 C23 104.64(14)
C29 P1 C17 103.72(13)
C23 P1 C17 100.28(14)
C29 P1 Rh1 116.87(10)
C23 P1 Rh1 116.08(10)
C17 P1 Rh1 113.24(9)
C11 Si1 C10 105.38(12)
C11 Si1 Rh1 106.12(9)
C10 Si1 Rh1 107.11(9)
C11 Si1 H1 105.4(13)
C10 Si1 H1 107.5(13)
Rh1 Si1 H1 124.0(13)
S1 C1 H1A 109.5
S1 C1 H1B 109.4
H1A C1 H1B 109.5
S1 C1 H1C 109.5
H1A C1 H1C 109.5
H1B C1 H1C 109.5
S2 C2 H2A 109.5
S2 C2 H2B 109.5
H2A C2 H2B 109.5
S2 C2 H2C 109.5
H2A C2 H2C 109.5
H2B C2 H2C 109.5
C10 C5 C6 122.3(3)
C10 C5 S2 118.7(2)
C6 C5 S2 119.0(2)
C7 C6 C5 119.3(3)
C7 C6 H6 120.4
C5 C6 H6 120.4
C8 C7 C6 119.7(3)
C8 C7 H7 120.2
C6 C7 H7 120.2
C7 C8 C9 120.5(3)
C7 C8 H8 119.7
C9 C8 H8 119.7
C8 C9 C10 120.9(3)
C8 C9 H9 119.5
C10 C9 H9 119.5
C5 C10 C9 117.3(3)
C5 C10 Si1 118.8(2)
C9 C10 Si1 123.9(2)
C16 C11 C12 117.3(3)
C16 C11 Si1 119.5(2)
C12 C11 Si1 123.2(2)
C13 C12 C11 121.1(3)
C13 C12 H12 119.5
C11 C12 H12 119.5
C12 C13 C14 120.5(3)
C12 C13 H13 119.7
C14 C13 H13 119.7
C13 C14 C15 119.8(3)
C13 C14 H14 120.1
C15 C14 H14 120.1
C16 C15 C14 119.6(3)
C16 C15 H15 120.2
C14 C15 H15 120.2
C15 C16 C11 121.7(3)
C15 C16 S1 118.1(2)
C11 C16 S1 120.2(2)
C18 C17 C22 118.4(3)
C18 C17 P1 122.1(2)
C22 C17 P1 119.5(3)
C17 C18 C19 120.3(3)
C17 C18 H18 119.9
C19 C18 H18 119.9
C20 C19 C18 120.6(3)
C20 C19 H19 119.7
C18 C19 H19 119.7
C21 C20 C19 119.5(3)
C21 C20 H20 120.3
C19 C20 H20 120.3
C20 C21 C22 120.9(4)
C20 C21 H21 119.6
C22 C21 H21 119.6
C21 C22 C17 120.4(4)
C21 C22 H22 119.8
C17 C22 H22 119.8
C28 C23 C24 118.3(3)
C28 C23 P1 125.6(3)
C24 C23 P1 115.9(2)
C25 C24 C23 120.5(4)
C25 C24 H24 119.8
C23 C24 H24 119.8
C26 C25 C24 120.9(4)
C26 C25 H25 119.5
C24 C25 H25 119.5
C27 C26 C25 119.5(3)
C27 C26 H26 120.3
C25 C26 H26 120.3
C26 C27 C28 120.8(3)
C26 C27 H27 119.6
C28 C27 H27 119.6
C23 C28 C27 120.0(3)
C23 C28 H28 120.0
C27 C28 H28 120.0
C30 C29 C34 118.6(3)
C30 C29 P1 121.3(2)
C34 C29 P1 120.0(2)
C29 C30 C31 120.8(4)
C29 C30 H30 119.6
C31 C30 H30 119.6
C32 C31 C30 119.8(4)
C32 C31 H31 120.1
C30 C31 H31 120.1
C33 C32 C31 120.4(3)
C33 C32 H32 119.8
C31 C32 H32 119.8
C32 C33 C34 119.8(4)
C32 C33 H33 120.1
C34 C33 H33 120.1
C33 C34 C29 120.6(3)
C33 C34 H34 119.7
C29 C34 H34 119.7

loop_
_geom_bond_atom_site_label_1
_geom_bond_atom_site_label_2
_geom_bond_distance
Rh1 P1 2.2712(7)
Rh1 Si1 2.2731(8)
Rh1 S2 2.3508(7)
Rh1 S1 2.4400(7)
Rh1 Cl1 2.5245(7)
Rh1 H01 1.5309
S1 C16 1.793(3)
S1 C1 1.812(3)
S2 C5 1.782(3)
S2 C2 1.811(3)
P1 C29 1.821(3)
P1 C23 1.831(3)
P1 C17 1.839(3)
Si1 C11 1.891(3)
Si1 C10 1.901(3)
Si1 H1 1.49(3)
C1 H1A 0.9600
C1 H1B 0.9600
C1 H1C 0.9600
C2 H2A 0.9600
C2 H2B 0.9600
C2 H2C 0.9600
C5 C10 1.395(4)
C5 C6 1.396(4)
C6 C7 1.391(4)
C6 H6 0.9300
C7 C8 1.388(5)
C7 H7 0.9300
C8 C9 1.394(4)
C8 H8 0.9300
C9 C10 1.404(4)
C9 H9 0.9300
C11 C16 1.404(4)
C11 C12 1.411(4)
C12 C13 1.379(5)
C12 H12 0.9300
C13 C14 1.389(5)
C13 H13 0.9300
C14 C15 1.393(5)
C14 H14 0.9300
C15 C16 1.388(4)
C15 H15 0.9300
C17 C18 1.387(4)
C17 C22 1.388(4)
C18 C19 1.395(4)
C18 H18 0.9300
C19 C20 1.369(5)
C19 H19 0.9300
C20 C21 1.365(6)
C20 H20 0.9300
C21 C22 1.387(5)
C21 H21 0.9300
C22 H22 0.9300
C23 C28 1.388(4)
C23 C24 1.398(5)
C24 C25 1.382(5)
C24 H24 0.9300
C25 C26 1.374(6)
C25 H25 0.9300
C26 C27 1.362(6)
C26 H26 0.9300
C27 C28 1.406(5)
C27 H27 0.9300
C28 H28 0.9300
C29 C30 1.389(4)
C29 C34 1.399(4)
C30 C31 1.394(5)
C30 H30 0.9300
C31 C32 1.382(6)
C31 H31 0.9300
C32 C33 1.380(6)
C32 H32 0.9300
C33 C34 1.395(4)
C33 H33 0.9300
C34 H34 0.9300
